data_7700692
loop_
_publ_author_name
'Ren, Xiaoyu'
'Wesolek, Marcel'
'Braunstein, Pierre'

_publ_section_title
;
 Cu(i), Ag(i), Ni(ii), Cr(iii) and Ir(i) complexes with tritopic
 N<sup>imine</sup>C<sup>NHC</sup>N<sup>amine</sup> pincer ligands and
 catalytic ethylene oligomerization.
;
_journal_issue 34
_journal_name_full 'Dalton transactions (Cambridge, England : 2003)'
_journal_page_first 12895
_journal_page_last 12909
_journal_paper_doi 10.1039/c9dt02400j
_journal_volume 48
_journal_year 2019
_chemical_formula_moiety 'C22 H34 Cl3 Cr N4, 2(C7 H8)'
_chemical_formula_sum 'C36 H50 Cl3 Cr N4'
_chemical_formula_weight 697.15
_space_group_crystal_system orthorhombic
_space_group_IT_number 61
_space_group_name_Hall '-P 2ac 2ab'
_space_group_name_H-M_alt 'P b c a'
_symmetry_space_group_name_Hall '-P 2ac 2ab'
_symmetry_space_group_name_H-M 'P b c a'
_atom_sites_solution_hydrogens geom
_atom_sites_solution_primary direct
_atom_sites_solution_secondary difmap
_audit_creation_method SHELXL-2013
_audit_update_record
;
2019-02-11 deposited with the CCDC.    2019-07-29 downloaded from the CCDC.
;
_cell_angle_alpha 90
_cell_angle_beta 90
_cell_angle_gamma 90
_cell_formula_units_Z 8
_cell_length_a 11.6017(4)
_cell_length_b 18.8201(7)
_cell_length_c 32.9818(11)
_cell_measurement_reflns_used 9875
_cell_measurement_temperature 173(2)
_cell_measurement_theta_max 27.29
_cell_measurement_theta_min 2.47
_cell_volume 7201.4(4)
_computing_cell_refinement 'Bruker SAINT'
_computing_data_collection 'Bruker APEX2'
_computing_data_reduction 'Bruker SAINT'
_computing_molecular_graphics 'Mercury (Macrae et al., 2008)'
_computing_publication_material 'SHELXL-2013 (Sheldrick, 2013)'
_computing_structure_refinement 'SHELXL-2013 (Sheldrick, 2013)'
_computing_structure_solution 'SHELXS-2013 (Sheldrick, 2013)'
_diffrn_ambient_temperature 173(2)
_diffrn_measured_fraction_theta_full 0.998
_diffrn_measured_fraction_theta_max 0.995
_diffrn_measurement_device_type 'Bruker APEX-II CCD'
_diffrn_measurement_method '\f and \w scans'
_diffrn_radiation_monochromator triumph
_diffrn_radiation_type MoK\a
_diffrn_radiation_wavelength 0.71073
_diffrn_reflns_av_R_equivalents 0.0795
_diffrn_reflns_av_unetI/netI 0.0490
_diffrn_reflns_Laue_measured_fraction_full 0.998
_diffrn_reflns_Laue_measured_fraction_max 0.995
_diffrn_reflns_limit_h_max 15
_diffrn_reflns_limit_h_min -15
_diffrn_reflns_limit_k_max 24
_diffrn_reflns_limit_k_min -24
_diffrn_reflns_limit_l_max 20
_diffrn_reflns_limit_l_min -43
_diffrn_reflns_number 82448
_diffrn_reflns_point_group_measured_fraction_full 0.998
_diffrn_reflns_point_group_measured_fraction_max 0.995
_diffrn_reflns_theta_full 25.242
_diffrn_reflns_theta_max 28.019
_diffrn_reflns_theta_min 2.146
_diffrn_source 'sealed tube'
_exptl_absorpt_coefficient_mu 0.571
_exptl_absorpt_correction_T_max 0.7456
_exptl_absorpt_correction_T_min 0.6777
_exptl_absorpt_correction_type multi-scan
_exptl_absorpt_process_details sadabs
_exptl_crystal_colour green
_exptl_crystal_density_diffrn 1.286
_exptl_crystal_description plate
_exptl_crystal_F_000 2952
_exptl_crystal_size_max 0.200
_exptl_crystal_size_mid 0.180
_exptl_crystal_size_min 0.120
_refine_diff_density_max 0.592
_refine_diff_density_min -0.463
_refine_diff_density_rms 0.062
_refine_ls_extinction_method none
_refine_ls_goodness_of_fit_ref 1.022
_refine_ls_hydrogen_treatment constr
_refine_ls_matrix_type full
_refine_ls_number_parameters 398
_refine_ls_number_reflns 8673
_refine_ls_number_restraints 0
_refine_ls_restrained_S_all 1.022
_refine_ls_R_factor_all 0.0861
_refine_ls_R_factor_gt 0.0502
_refine_ls_shift/su_max 0.001
_refine_ls_shift/su_mean 0.000
_refine_ls_structure_factor_coef Fsqd
_refine_ls_weighting_details 'w=1/[\s^2^(Fo^2^)+(0.0445P)^2^+5.9115P] where P=(Fo^2^+2Fc^2^)/3'
_refine_ls_weighting_scheme calc
_refine_ls_wR_factor_gt 0.1003
_refine_ls_wR_factor_ref 0.1120
_reflns_Friedel_coverage 0.000
_reflns_number_gt 6064
_reflns_number_total 8673
_reflns_threshold_expression 'I > 2\s(I)'
_cod_data_source_file c9dt02400j2.cif
_cod_data_source_block pbxr160629
_cod_depositor_comments 'Adding full bibliography for 7700685--7700692.cif.'
_cod_database_code 7700692
_shelx_space_group_comment
;
The symmetry employed for this shelxl refinement is uniquely defined
by the following loop, which should always be used as a source of
symmetry information in preference to the above space-group names.
They are only intended as comments.
;
_shelx_estimated_absorpt_t_min 0.894
_shelx_estimated_absorpt_t_max 0.935
_shelxl_version_number 2013-4

loop_
_space_group_symop_operation_xyz
'x, y, z'
'x+1/2, -y+1/2, -z'
'-x, y+1/2, -z+1/2'
'-x+1/2, -y, z+1/2'
'-x, -y, -z'
'-x-1/2, y-1/2, z'
'x, -y-1/2, z-1/2'
'x-1/2, y, -z-1/2'

loop_
_atom_site_label
_atom_site_type_symbol
_atom_site_fract_x
_atom_site_fract_y
_atom_site_fract_z
_atom_site_U_iso_or_equiv
_atom_site_adp_type
_atom_site_occupancy
_atom_site_site_symmetry_order
_atom_site_calc_flag
_atom_site_refinement_flags_posn
_atom_site_refinement_flags_adp
_atom_site_refinement_flags_occupancy
_atom_site_disorder_assembly
_atom_site_disorder_group
C1 C 0.2522(2) 0.19736(12) 0.12457(6) 0.0213(5) Uani 1 1 d . . . . .
C2 C 0.1359(2) 0.26569(12) 0.08456(8) 0.0295(6) Uani 1 1 d . . . . .
H2 H 0.0788 0.2792 0.0654 0.035 Uiso 1 1 calc R U . . .
C3 C 0.2033(2) 0.30863(13) 0.10613(7) 0.0320(6) Uani 1 1 d . . . . .
H3 H 0.2034 0.3591 0.1052 0.038 Uiso 1 1 calc R U . . .
C4 C 0.1200(2) 0.13226(12) 0.08215(7) 0.0208(5) Uani 1 1 d . . . . .
C5 C 0.0304(2) 0.13749(14) 0.05007(8) 0.0352(6) Uani 1 1 d . . . . .
H5A H 0.0032 0.0898 0.0430 0.053 Uiso 1 1 calc R U . . .
H5B H 0.0633 0.1602 0.0260 0.053 Uiso 1 1 calc R U . . .
H5C H -0.0344 0.1659 0.0601 0.053 Uiso 1 1 calc R U . . .
C6 C 0.1110(2) 0.00801(12) 0.08643(6) 0.0198(5) Uani 1 1 d . . . . .
C7 C 0.1575(2) -0.02954(12) 0.05342(7) 0.0215(5) Uani 1 1 d . . . . .
C8 C 0.1084(2) -0.09525(13) 0.04404(7) 0.0254(5) Uani 1 1 d . . . . .
H8 H 0.1398 -0.1224 0.0224 0.030 Uiso 1 1 calc R U . . .
C9 C 0.0156(2) -0.12195(13) 0.06523(7) 0.0292(6) Uani 1 1 d . . . . .
H9 H -0.0158 -0.1670 0.0584 0.035 Uiso 1 1 calc R U . . .
C10 C -0.0312(2) -0.08261(13) 0.09645(7) 0.0286(6) Uani 1 1 d . . . . .
H10 H -0.0970 -0.1002 0.1104 0.034 Uiso 1 1 calc R U . . .
C11 C 0.0159(2) -0.01770(13) 0.10797(7) 0.0238(5) Uani 1 1 d . . . . .
C12 C 0.2550(2) -0.00199(13) 0.02733(7) 0.0256(5) Uani 1 1 d . . . . .
H12 H 0.2709 0.0483 0.0353 0.031 Uiso 1 1 calc R U . . .
C13 C 0.3647(2) -0.04529(15) 0.03432(8) 0.0361(6) Uani 1 1 d . . . . .
H13A H 0.3853 -0.0437 0.0631 0.054 Uiso 1 1 calc R U . . .
H13B H 0.4277 -0.0252 0.0182 0.054 Uiso 1 1 calc R U . . .
H13C H 0.3515 -0.0947 0.0262 0.054 Uiso 1 1 calc R U . . .
C14 C 0.2217(3) -0.00283(16) -0.01770(7) 0.0421(8) Uani 1 1 d . . . . .
H14A H 0.2088 -0.0519 -0.0265 0.063 Uiso 1 1 calc R U . . .
H14B H 0.2841 0.0181 -0.0338 0.063 Uiso 1 1 calc R U . . .
H14C H 0.1510 0.0248 -0.0216 0.063 Uiso 1 1 calc R U . . .
C15 C -0.0403(2) 0.02296(15) 0.14263(8) 0.0359(7) Uani 1 1 d . . . . .
H15 H 0.0085 0.0656 0.1485 0.043 Uiso 1 1 calc R U . . .
C16 C -0.1602(3) 0.0492(2) 0.13079(12) 0.0728(13) Uani 1 1 d . . . . .
H16A H -0.1543 0.0799 0.1069 0.109 Uiso 1 1 calc R U . . .
H16B H -0.1936 0.0761 0.1533 0.109 Uiso 1 1 calc R U . . .
H16C H -0.2096 0.0084 0.1245 0.109 Uiso 1 1 calc R U . . .
C17 C -0.0434(4) -0.0222(2) 0.18054(9) 0.0724(13) Uani 1 1 d . . . . .
H17A H -0.0932 -0.0635 0.1760 0.109 Uiso 1 1 calc R U . . .
H17B H -0.0737 0.0059 0.2031 0.109 Uiso 1 1 calc R U . . .
H17C H 0.0348 -0.0384 0.1871 0.109 Uiso 1 1 calc R U . . .
C18 C 0.3582(3) 0.29736(14) 0.15848(8) 0.0373(7) Uani 1 1 d . . . . .
H18A H 0.3209 0.3056 0.1851 0.045 Uiso 0.6 1 calc R U P A 1
H18B H 0.3842 0.3439 0.1478 0.045 Uiso 0.6 1 calc R U P A 1
H18C H 0.3245 0.3400 0.1714 0.045 Uiso 0.4 1 calc R U P B 2
H18D H 0.4274 0.3124 0.1432 0.045 Uiso 0.4 1 calc R U P B 2
C19 C 0.4644(4) 0.2479(2) 0.16427(13) 0.0315(6) Uani 0.6 1 d . . P C 1
H19A H 0.4804 0.2227 0.1385 0.038 Uiso 0.6 1 calc R U P C 1
H19B H 0.5327 0.2771 0.1710 0.038 Uiso 0.6 1 calc R U P C 1
C20 C 0.4440(4) 0.1931(2) 0.19821(13) 0.0315(6) Uani 0.6 1 d . . P C 1
H20A H 0.5046 0.1987 0.2191 0.038 Uiso 0.6 1 calc R U P C 1
H20B H 0.3687 0.2028 0.2112 0.038 Uiso 0.6 1 calc R U P C 1
C19B C 0.3930(6) 0.2445(4) 0.19102(19) 0.0315(6) Uani 0.4 1 d . . P C 2
H19C H 0.4238 0.2704 0.2148 0.038 Uiso 0.4 1 calc R U P C 2
H19D H 0.3243 0.2174 0.1999 0.038 Uiso 0.4 1 calc R U P C 2
C20B C 0.4836(6) 0.1934(4) 0.1753(2) 0.0315(6) Uani 0.4 1 d . . P C 2
H20C H 0.5577 0.2021 0.1893 0.038 Uiso 0.4 1 calc R U P C 2
H20D H 0.4954 0.2013 0.1459 0.038 Uiso 0.4 1 calc R U P C 2
C21 C 0.4282(3) 0.08236(19) 0.22274(8) 0.0505(9) Uani 1 1 d . . . . .
H21A H 0.4944 0.0927 0.2402 0.076 Uiso 1 1 calc R U . . .
H21B H 0.4210 0.0308 0.2192 0.076 Uiso 1 1 calc R U . . .
H21C H 0.3579 0.1010 0.2353 0.076 Uiso 1 1 calc R U . . .
C22 C 0.5568(3) 0.0881(2) 0.16795(10) 0.0557(9) Uani 1 1 d . . . . .
H22A H 0.5801 0.1137 0.1434 0.084 Uiso 1 1 calc R U . . .
H22B H 0.5486 0.0374 0.1618 0.084 Uiso 1 1 calc R U . . .
H22C H 0.6156 0.0944 0.1890 0.084 Uiso 1 1 calc R U . . .
C23 C 0.8862(3) 0.38607(18) 0.10348(10) 0.0549(9) Uani 1 1 d . . . . .
H23A H 0.8408 0.3895 0.1284 0.082 Uiso 1 1 calc R U . . .
H23B H 0.8863 0.4322 0.0897 0.082 Uiso 1 1 calc R U . . .
H23C H 0.9656 0.3726 0.1102 0.082 Uiso 1 1 calc R U . . .
C24 C 0.8339(2) 0.33055(15) 0.07596(8) 0.0367(7) Uani 1 1 d . . . . .
C25 C 0.7603(3) 0.27886(18) 0.09087(9) 0.0478(8) Uani 1 1 d . . . . .
H25 H 0.7445 0.2774 0.1191 0.057 Uiso 1 1 calc R U . . .
C26 C 0.7096(3) 0.22982(18) 0.06587(12) 0.0540(9) Uani 1 1 d . . . . .
H26 H 0.6593 0.1948 0.0767 0.065 Uiso 1 1 calc R U . . .
C27 C 0.7323(3) 0.23164(17) 0.02472(11) 0.0532(9) Uani 1 1 d . . . . .
H27 H 0.6962 0.1984 0.0072 0.064 Uiso 1 1 calc R U . . .
C28 C 0.8071(3) 0.28156(17) 0.00904(9) 0.0473(8) Uani 1 1 d . . . . .
H28 H 0.8240 0.2820 -0.0191 0.057 Uiso 1 1 calc R U . . .
C29 C 0.8569(3) 0.33073(16) 0.03452(9) 0.0404(7) Uani 1 1 d . . . . .
H29 H 0.9079 0.3653 0.0236 0.049 Uiso 1 1 calc R U . . .
C30 C 0.3041(7) 0.4306(5) 0.2597(3) 0.093(3) Uani 0.6 1 d . . P D 1
H30A H 0.2690 0.4590 0.2813 0.139 Uiso 0.6 1 calc R U P D 1
H30B H 0.2466 0.4212 0.2386 0.139 Uiso 0.6 1 calc R U P D 1
H30C H 0.3691 0.4567 0.2479 0.139 Uiso 0.6 1 calc R U P D 1
C31 C 0.3437(7) 0.3657(4) 0.2758(2) 0.0743(9) Uani 0.6 1 d . . P D 1
C32 C 0.2627(7) 0.3072(4) 0.2784(2) 0.0743(9) Uani 0.6 1 d . . P D 1
H32 H 0.1846 0.3121 0.2703 0.089 Uiso 0.6 1 calc R U P D 1
C33 C 0.3047(7) 0.2450(4) 0.2933(2) 0.0743(9) Uani 0.6 1 d . . P D 1
H33 H 0.2508 0.2071 0.2948 0.089 Uiso 0.6 1 calc R U P D 1
C34 C 0.4084(7) 0.2300(5) 0.3056(2) 0.0743(9) Uani 0.6 1 d . . P D 1
H34 H 0.4286 0.1849 0.3164 0.089 Uiso 0.6 1 calc R U P D 1
C35 C 0.4908(7) 0.2876(5) 0.3017(2) 0.0743(9) Uani 0.6 1 d . . P D 1
H35 H 0.5691 0.2810 0.3091 0.089 Uiso 0.6 1 calc R U P D 1
C36 C 0.4544(7) 0.3501(5) 0.2874(2) 0.0743(9) Uani 0.6 1 d . . P D 1
H36 H 0.5100 0.3869 0.2851 0.089 Uiso 0.6 1 calc R U P D 1
C30B C 0.4675(10) 0.2502(7) 0.3209(4) 0.080(3) Uani 0.4 1 d . . P E 2
H30D H 0.4259 0.2290 0.3437 0.120 Uiso 0.4 1 calc R U P E 2
H30E H 0.5325 0.2782 0.3311 0.120 Uiso 0.4 1 calc R U P E 2
H30F H 0.4964 0.2125 0.3031 0.120 Uiso 0.4 1 calc R U P E 2
C31B C 0.3888(5) 0.2968(3) 0.29781(17) 0.0559(11) Uani 0.4 1 d G . P E 2
C32B C 0.2830(5) 0.2703(3) 0.28512(19) 0.0559(11) Uani 0.4 1 d G . P E 2
H32B H 0.2612 0.2231 0.2919 0.067 Uiso 0.4 1 calc R U P E 2
C33B C 0.2090(4) 0.3128(3) 0.26255(18) 0.0559(11) Uani 0.4 1 d G . P E 2
H33B H 0.1366 0.2947 0.2539 0.067 Uiso 0.4 1 calc R U P E 2
C34B C 0.2409(5) 0.3819(3) 0.25266(17) 0.0559(11) Uani 0.4 1 d G . P E 2
H34B H 0.1903 0.4110 0.2372 0.067 Uiso 0.4 1 calc R U P E 2
C35B C 0.3467(5) 0.4084(3) 0.2653(2) 0.0559(11) Uani 0.4 1 d G . P E 2
H35B H 0.3685 0.4556 0.2586 0.067 Uiso 0.4 1 calc R U P E 2
C36B C 0.4207(4) 0.3658(3) 0.2879(2) 0.0559(11) Uani 0.4 1 d G . P E 2
H36B H 0.4931 0.3840 0.2966 0.067 Uiso 0.4 1 calc R U P E 2
N1 N 0.16626(17) 0.19655(10) 0.09598(5) 0.0213(4) Uani 1 1 d . . . . .
N2 N 0.27371(18) 0.26628(10) 0.13030(5) 0.0236(4) Uani 1 1 d . . . . .
N3 N 0.16168(16) 0.07600(10) 0.09851(5) 0.0187(4) Uani 1 1 d . . . . .
N4 N 0.44536(19) 0.11642(11) 0.18258(7) 0.0308(5) Uani 1 1 d . . . . .
Cl1 Cl 0.42546(6) 0.10848(4) 0.08531(2) 0.03210(16) Uani 1 1 d . . . . .
Cl2 Cl 0.32661(6) -0.02632(3) 0.15029(2) 0.03060(15) Uani 1 1 d . . . . .
Cl3 Cl 0.17322(6) 0.11033(4) 0.19417(2) 0.03171(15) Uani 1 1 d . . . . .
Cr1 Cr 0.30247(3) 0.09518(2) 0.14100(2) 0.01842(9) Uani 1 1 d . . . . .

loop_
_atom_site_aniso_label
_atom_site_aniso_U_11
_atom_site_aniso_U_22
_atom_site_aniso_U_33
_atom_site_aniso_U_23
_atom_site_aniso_U_13
_atom_site_aniso_U_12
C1 0.0250(13) 0.0184(12) 0.0205(10) -0.0026(9) 0.0030(10) -0.0019(10)
C2 0.0387(16) 0.0172(12) 0.0325(12) 0.0030(10) -0.0033(12) 0.0064(11)
C3 0.0458(17) 0.0182(13) 0.0321(13) 0.0021(10) 0.0006(12) 0.0038(12)
C4 0.0207(12) 0.0194(12) 0.0224(10) -0.0030(9) 0.0008(9) -0.0015(10)
C5 0.0356(16) 0.0296(15) 0.0404(14) 0.0003(12) -0.0166(12) 0.0017(12)
C6 0.0222(13) 0.0173(11) 0.0198(10) -0.0007(9) -0.0061(9) -0.0013(9)
C7 0.0229(13) 0.0203(12) 0.0211(10) 0.0010(9) -0.0041(9) -0.0010(10)
C8 0.0302(14) 0.0200(12) 0.0258(11) -0.0060(10) -0.0024(10) -0.0029(11)
C9 0.0338(15) 0.0202(13) 0.0336(13) -0.0011(10) -0.0057(11) -0.0101(11)
C10 0.0265(14) 0.0289(14) 0.0303(12) 0.0036(10) -0.0029(11) -0.0117(11)
C11 0.0228(13) 0.0251(13) 0.0235(11) -0.0010(9) -0.0036(10) -0.0031(10)
C12 0.0328(15) 0.0226(12) 0.0213(10) -0.0017(9) 0.0029(10) -0.0064(11)
C13 0.0330(16) 0.0309(15) 0.0442(15) -0.0030(12) 0.0111(13) -0.0023(12)
C14 0.061(2) 0.0418(17) 0.0233(12) 0.0012(12) 0.0015(13) -0.0133(15)
C15 0.0296(15) 0.0443(17) 0.0338(13) -0.0148(12) 0.0106(12) -0.0135(13)
C16 0.0333(19) 0.099(3) 0.086(3) -0.050(2) 0.0067(18) 0.007(2)
C17 0.117(4) 0.068(3) 0.0321(16) -0.0115(16) 0.0259(19) -0.032(2)
C18 0.0552(19) 0.0220(14) 0.0346(13) -0.0059(11) -0.0089(13) -0.0105(13)
C19 0.0335(16) 0.0319(14) 0.0291(13) -0.0036(13) -0.0074(11) -0.0118(13)
C20 0.0335(16) 0.0319(14) 0.0291(13) -0.0036(13) -0.0074(11) -0.0118(13)
C19B 0.0335(16) 0.0319(14) 0.0291(13) -0.0036(13) -0.0074(11) -0.0118(13)
C20B 0.0335(16) 0.0319(14) 0.0291(13) -0.0036(13) -0.0074(11) -0.0118(13)
C21 0.0429(19) 0.081(3) 0.0272(13) -0.0031(14) -0.0131(13) 0.0101(17)
C22 0.0255(16) 0.092(3) 0.0494(18) 0.0131(18) -0.0042(14) 0.0054(17)
C23 0.050(2) 0.060(2) 0.0554(19) -0.0135(16) -0.0153(16) 0.0142(17)
C24 0.0314(16) 0.0405(17) 0.0384(14) -0.0026(12) -0.0065(12) 0.0161(13)
C25 0.0454(19) 0.053(2) 0.0444(16) 0.0076(15) 0.0035(15) 0.0175(16)
C26 0.041(2) 0.0423(19) 0.079(2) 0.0108(17) 0.0037(18) 0.0075(16)
C27 0.051(2) 0.0390(19) 0.070(2) -0.0155(16) -0.0108(18) 0.0120(16)
C28 0.055(2) 0.0472(19) 0.0394(15) -0.0079(14) -0.0052(15) 0.0175(17)
C29 0.0394(17) 0.0374(17) 0.0445(16) 0.0049(13) -0.0011(14) 0.0098(14)
C30 0.071(6) 0.126(7) 0.082(5) 0.013(5) 0.012(4) 0.029(5)
C31 0.067(2) 0.093(2) 0.0628(18) -0.0145(17) 0.0077(16) 0.0018(19)
C32 0.067(2) 0.093(2) 0.0628(18) -0.0145(17) 0.0077(16) 0.0018(19)
C33 0.067(2) 0.093(2) 0.0628(18) -0.0145(17) 0.0077(16) 0.0018(19)
C34 0.067(2) 0.093(2) 0.0628(18) -0.0145(17) 0.0077(16) 0.0018(19)
C35 0.067(2) 0.093(2) 0.0628(18) -0.0145(17) 0.0077(16) 0.0018(19)
C36 0.067(2) 0.093(2) 0.0628(18) -0.0145(17) 0.0077(16) 0.0018(19)
C30B 0.064(7) 0.105(10) 0.072(7) -0.018(7) 0.005(6) 0.021(7)
C31B 0.050(3) 0.072(3) 0.046(2) -0.011(2) 0.0134(18) 0.007(2)
C32B 0.050(3) 0.072(3) 0.046(2) -0.011(2) 0.0134(18) 0.007(2)
C33B 0.050(3) 0.072(3) 0.046(2) -0.011(2) 0.0134(18) 0.007(2)
C34B 0.050(3) 0.072(3) 0.046(2) -0.011(2) 0.0134(18) 0.007(2)
C35B 0.050(3) 0.072(3) 0.046(2) -0.011(2) 0.0134(18) 0.007(2)
C36B 0.050(3) 0.072(3) 0.046(2) -0.011(2) 0.0134(18) 0.007(2)
N1 0.0248(11) 0.0146(9) 0.0246(9) 0.0002(8) -0.0016(8) 0.0008(8)
N2 0.0339(12) 0.0151(10) 0.0219(9) -0.0031(7) 0.0010(9) -0.0033(9)
N3 0.0200(10) 0.0165(10) 0.0197(8) -0.0022(7) 0.0006(8) -0.0015(8)
N4 0.0253(12) 0.0264(12) 0.0406(12) -0.0010(9) -0.0098(10) -0.0036(9)
Cl1 0.0304(4) 0.0377(4) 0.0282(3) -0.0076(3) 0.0071(3) -0.0095(3)
Cl2 0.0410(4) 0.0178(3) 0.0330(3) -0.0006(2) -0.0087(3) 0.0027(3)
Cl3 0.0287(3) 0.0426(4) 0.0238(3) -0.0049(2) 0.0048(3) -0.0058(3)
Cr1 0.02069(19) 0.01584(18) 0.01873(16) -0.00094(14) -0.00132(15) -0.00142(15)

loop_
_atom_type_symbol
_atom_type_description
_atom_type_scat_dispersion_real
_atom_type_scat_dispersion_imag
_atom_type_scat_source
C C 0.0033 0.0016 'International Tables Vol C Tables 4.2.6.8 and 6.1.1.4'
H H 0.0000 0.0000 'International Tables Vol C Tables 4.2.6.8 and 6.1.1.4'
N N 0.0061 0.0033 'International Tables Vol C Tables 4.2.6.8 and 6.1.1.4'
Cl Cl 0.1484 0.1585 'International Tables Vol C Tables 4.2.6.8 and 6.1.1.4'
Cr Cr 0.3209 0.6236 'International Tables Vol C Tables 4.2.6.8 and 6.1.1.4'

loop_
_geom_angle_atom_site_label_1
_geom_angle_atom_site_label_2
_geom_angle_atom_site_label_3
_geom_angle
N2 C1 N1 104.1(2)
N2 C1 Cr1 143.97(18)
N1 C1 Cr1 111.86(15)
C3 C2 N1 105.8(2)
C3 C2 H2 127.1
N1 C2 H2 127.1
C2 C3 N2 107.7(2)
C2 C3 H3 126.2
N2 C3 H3 126.2
N3 C4 N1 115.6(2)
N3 C4 C5 128.1(2)
N1 C4 C5 116.3(2)
C4 C5 H5A 109.5
C4 C5 H5B 109.5
H5A C5 H5B 109.5
C4 C5 H5C 109.5
H5A C5 H5C 109.5
H5B C5 H5C 109.5
C11 C6 C7 121.5(2)
C11 C6 N3 118.8(2)
C7 C6 N3 119.8(2)
C8 C7 C6 117.4(2)
C8 C7 C12 118.9(2)
C6 C7 C12 123.7(2)
C9 C8 C7 122.0(2)
C9 C8 H8 119.0
C7 C8 H8 119.0
C8 C9 C10 119.4(2)
C8 C9 H9 120.3
C10 C9 H9 120.3
C9 C10 C11 121.4(2)
C9 C10 H10 119.3
C11 C10 H10 119.3
C10 C11 C6 118.4(2)
C10 C11 C15 118.6(2)
C6 C11 C15 123.0(2)
C7 C12 C13 110.7(2)
C7 C12 C14 111.0(2)
C13 C12 C14 110.5(2)
C7 C12 H12 108.2
C13 C12 H12 108.2
C14 C12 H12 108.2
C12 C13 H13A 109.5
C12 C13 H13B 109.5
H13A C13 H13B 109.5
C12 C13 H13C 109.5
H13A C13 H13C 109.5
H13B C13 H13C 109.5
C12 C14 H14A 109.5
C12 C14 H14B 109.5
H14A C14 H14B 109.5
C12 C14 H14C 109.5
H14A C14 H14C 109.5
H14B C14 H14C 109.5
C17 C15 C11 110.4(3)
C17 C15 C16 111.8(3)
C11 C15 C16 111.1(2)
C17 C15 H15 107.8
C11 C15 H15 107.8
C16 C15 H15 107.8
C15 C16 H16A 109.5
C15 C16 H16B 109.5
H16A C16 H16B 109.5
C15 C16 H16C 109.5
H16A C16 H16C 109.5
H16B C16 H16C 109.5
C15 C17 H17A 109.5
C15 C17 H17B 109.5
H17A C17 H17B 109.5
C15 C17 H17C 109.5
H17A C17 H17C 109.5
H17B C17 H17C 109.5
N2 C18 C19B 111.3(3)
N2 C18 C19 111.5(2)
N2 C18 H18A 109.3
C19 C18 H18A 109.3
N2 C18 H18B 109.3
C19 C18 H18B 109.3
H18A C18 H18B 108.0
N2 C18 H18C 109.4
C19B C18 H18C 109.4
N2 C18 H18D 109.4
C19B C18 H18D 109.4
H18C C18 H18D 108.0
C20 C19 C18 111.6(4)
C20 C19 H19A 109.3
C18 C19 H19A 109.3
C20 C19 H19B 109.3
C18 C19 H19B 109.3
H19A C19 H19B 108.0
N4 C20 C19 112.6(3)
N4 C20 H20A 109.1
C19 C20 H20A 109.1
N4 C20 H20B 109.1
C19 C20 H20B 109.1
H20A C20 H20B 107.8
C20B C19B C18 111.0(5)
C20B C19B H19C 109.4
C18 C19B H19C 109.4
C20B C19B H19D 109.4
C18 C19B H19D 109.4
H19C C19B H19D 108.0
C19B C20B N4 110.2(5)
C19B C20B H20C 109.6
N4 C20B H20C 109.6
C19B C20B H20D 109.6
N4 C20B H20D 109.6
H20C C20B H20D 108.1
N4 C21 H21A 109.5
N4 C21 H21B 109.5
H21A C21 H21B 109.5
N4 C21 H21C 109.5
H21A C21 H21C 109.5
H21B C21 H21C 109.5
N4 C22 H22A 109.5
N4 C22 H22B 109.5
H22A C22 H22B 109.5
N4 C22 H22C 109.5
H22A C22 H22C 109.5
H22B C22 H22C 109.5
C24 C23 H23A 109.5
C24 C23 H23B 109.5
H23A C23 H23B 109.5
C24 C23 H23C 109.5
H23A C23 H23C 109.5
H23B C23 H23C 109.5
C25 C24 C29 118.0(3)
C25 C24 C23 121.4(3)
C29 C24 C23 120.7(3)
C26 C25 C24 121.6(3)
C26 C25 H25 119.2
C24 C25 H25 119.2
C25 C26 C27 119.5(3)
C25 C26 H26 120.3
C27 C26 H26 120.3
C28 C27 C26 120.3(3)
C28 C27 H27 119.8
C26 C27 H27 119.8
C29 C28 C27 119.5(3)
C29 C28 H28 120.2
C27 C28 H28 120.2
C28 C29 C24 121.1(3)
C28 C29 H29 119.5
C24 C29 H29 119.5
C31 C30 H30A 109.5
C31 C30 H30B 109.5
H30A C30 H30B 109.5
C31 C30 H30C 109.5
H30A C30 H30C 109.5
H30B C30 H30C 109.5
C36 C31 C30 126.6(8)
C36 C31 C32 115.3(8)
C30 C31 C32 118.0(8)
C33 C32 C31 116.3(8)
C33 C32 H32 121.9
C31 C32 H32 121.9
C34 C33 C32 129.1(9)
C34 C33 H33 115.4
C32 C33 H33 115.4
C33 C34 C35 114.7(9)
C33 C34 H34 122.6
C35 C34 H34 122.6
C36 C35 C34 118.8(8)
C36 C35 H35 120.6
C34 C35 H35 120.6
C35 C36 C31 125.7(9)
C35 C36 H36 117.2
C31 C36 H36 117.2
C31B C30B H30D 109.5
C31B C30B H30E 109.5
H30D C30B H30E 109.5
C31B C30B H30F 109.5
H30D C30B H30F 109.5
H30E C30B H30F 109.5
C32B C31B C36B 120.0
C32B C31B C30B 119.2(7)
C36B C31B C30B 120.8(7)
C33B C32B C31B 120.0
C33B C32B H32B 120.0
C31B C32B H32B 120.0
C32B C33B C34B 120.0
C32B C33B H33B 120.0
C34B C33B H33B 120.0
C35B C34B C33B 120.0
C35B C34B H34B 120.0
C33B C34B H34B 120.0
C34B C35B C36B 120.0
C34B C35B H35B 120.0
C36B C35B H35B 120.0
C35B C36B C31B 120.0
C35B C36B H36B 120.0
C31B C36B H36B 120.0
C1 N1 C2 110.95(19)
C1 N1 C4 120.79(19)
C2 N1 C4 128.3(2)
C1 N2 C3 111.4(2)
C1 N2 C18 126.9(2)
C3 N2 C18 121.6(2)
C4 N3 C6 117.12(19)
C4 N3 Cr1 114.56(15)
C6 N3 Cr1 128.31(14)
C22 N4 C21 104.6(2)
C22 N4 C20B 92.1(3)
C21 N4 C20B 125.9(3)
C22 N4 C20 117.3(3)
C21 N4 C20 96.0(2)
C22 N4 Cr1 113.07(17)
C21 N4 Cr1 112.24(17)
C20B N4 Cr1 107.1(3)
C20 N4 Cr1 112.0(2)
C1 Cr1 N3 77.04(8)
C1 Cr1 N4 101.93(9)
N3 Cr1 N4 178.57(8)
C1 Cr1 Cl2 167.73(7)
N3 Cr1 Cl2 90.69(5)
N4 Cr1 Cl2 90.34(6)
C1 Cr1 Cl3 84.39(6)
N3 Cr1 Cl3 91.25(5)
N4 Cr1 Cl3 89.63(6)
Cl2 Cr1 Cl3 95.68(3)
C1 Cr1 Cl1 82.40(7)
N3 Cr1 Cl1 88.28(5)
N4 Cr1 Cl1 90.60(6)
Cl2 Cr1 Cl1 97.78(3)
Cl3 Cr1 Cl1 166.54(3)

loop_
_geom_bond_atom_site_label_1
_geom_bond_atom_site_label_2
_geom_bond_distance
C1 N2 1.334(3)
C1 N1 1.372(3)
C1 Cr1 2.081(2)
C2 C3 1.331(4)
C2 N1 1.400(3)
C2 H2 0.9500
C3 N2 1.392(3)
C3 H3 0.9500
C4 N3 1.283(3)
C4 N1 1.400(3)
C4 C5 1.487(3)
C5 H5A 0.9800
C5 H5B 0.9800
C5 H5C 0.9800
C6 C11 1.399(3)
C6 C7 1.405(3)
C6 N3 1.463(3)
C7 C8 1.396(3)
C7 C12 1.513(3)
C8 C9 1.378(3)
C8 H8 0.9500
C9 C10 1.380(4)
C9 H9 0.9500
C10 C11 1.391(3)
C10 H10 0.9500
C11 C15 1.522(3)
C12 C13 1.529(4)
C12 C14 1.535(3)
C12 H12 1.0000
C13 H13A 0.9800
C13 H13B 0.9800
C13 H13C 0.9800
C14 H14A 0.9800
C14 H14B 0.9800
C14 H14C 0.9800
C15 C17 1.513(4)
C15 C16 1.527(5)
C15 H15 1.0000
C16 H16A 0.9800
C16 H16B 0.9800
C16 H16C 0.9800
C17 H17A 0.9800
C17 H17B 0.9800
C17 H17C 0.9800
C18 N2 1.472(3)
C18 C19B 1.518(7)
C18 C19 1.556(5)
C18 H18A 0.9900
C18 H18B 0.9900
C18 H18C 0.9900
C18 H18D 0.9900
C19 C20 1.540(6)
C19 H19A 0.9900
C19 H19B 0.9900
C20 N4 1.533(5)
C20 H20A 0.9900
C20 H20B 0.9900
C19B C20B 1.517(10)
C19B H19C 0.9900
C19B H19D 0.9900
C20B N4 1.533(7)
C20B H20C 0.9900
C20B H20D 0.9900
C21 N4 1.485(4)
C21 H21A 0.9800
C21 H21B 0.9800
C21 H21C 0.9800
C22 N4 1.480(4)
C22 H22A 0.9800
C22 H22B 0.9800
C22 H22C 0.9800
C23 C24 1.511(4)
C23 H23A 0.9800
C23 H23B 0.9800
C23 H23C 0.9800
C24 C25 1.385(4)
C24 C29 1.393(4)
C25 C26 1.370(5)
C25 H25 0.9500
C26 C27 1.383(5)
C26 H26 0.9500
C27 C28 1.379(5)
C27 H27 0.9500
C28 C29 1.378(4)
C28 H28 0.9500
C29 H29 0.9500
C30 C31 1.409(10)
C30 H30A 0.9800
C30 H30B 0.9800
C30 H30C 0.9800
C31 C36 1.373(10)
C31 C32 1.450(11)
C32 C33 1.360(10)
C32 H32 0.9500
C33 C34 1.301(10)
C33 H33 0.9500
C34 C35 1.451(12)
C34 H34 0.9500
C35 C36 1.334(11)
C35 H35 0.9500
C36 H36 0.9500
C30B C31B 1.477(13)
C30B H30D 0.9800
C30B H30E 0.9800
C30B H30F 0.9800
C31B C32B 1.3900
C31B C36B 1.3900
C32B C33B 1.3900
C32B H32B 0.9500
C33B C34B 1.3900
C33B H33B 0.9500
C34B C35B 1.3900
C34B H34B 0.9500
C35B C36B 1.3900
C35B H35B 0.9500
C36B H36B 0.9500
N3 Cr1 2.1824(19)
N4 Cr1 2.188(2)
Cl1 Cr1 2.3393(7)
Cl2 Cr1 2.3240(7)
Cl3 Cr1 2.3248(7)

loop_
_geom_torsion_atom_site_label_1
_geom_torsion_atom_site_label_2
_geom_torsion_atom_site_label_3
_geom_torsion_atom_site_label_4
_geom_torsion
N1 C2 C3 N2 0.0(3)
C11 C6 C7 C8 -2.9(3)
N3 C6 C7 C8 177.9(2)
C11 C6 C7 C12 175.7(2)
N3 C6 C7 C12 -3.5(3)
C6 C7 C8 C9 2.0(4)
C12 C7 C8 C9 -176.7(2)
C7 C8 C9 C10 0.6(4)
C8 C9 C10 C11 -2.4(4)
C9 C10 C11 C6 1.5(4)
C9 C10 C11 C15 179.9(2)
C7 C6 C11 C10 1.2(3)
N3 C6 C11 C10 -179.6(2)
C7 C6 C11 C15 -177.1(2)
N3 C6 C11 C15 2.1(3)
C8 C7 C12 C13 -70.8(3)
C6 C7 C12 C13 110.6(3)
C8 C7 C12 C14 52.3(3)
C6 C7 C12 C14 -126.3(3)
C10 C11 C15 C17 57.4(3)
C6 C11 C15 C17 -124.3(3)
C10 C11 C15 C16 -67.3(3)
C6 C11 C15 C16 111.0(3)
N2 C18 C19 C20 -87.1(3)
C19B C18 C19 C20 12.3(4)
C18 C19 C20 N4 116.9(4)
N2 C18 C19B C20B 80.9(5)
C19 C18 C19B C20B -19.0(4)
C18 C19B C20B N4 -127.2(5)
C29 C24 C25 C26 -1.1(4)
C23 C24 C25 C26 177.8(3)
C24 C25 C26 C27 0.1(5)
C25 C26 C27 C28 1.3(5)
C26 C27 C28 C29 -1.6(5)
C27 C28 C29 C24 0.5(4)
C25 C24 C29 C28 0.8(4)
C23 C24 C29 C28 -178.2(3)
C36 C31 C32 C33 2.1(9)
C30 C31 C32 C33 178.5(6)
C31 C32 C33 C34 0.1(11)
C32 C33 C34 C35 -2.2(12)
C33 C34 C35 C36 2.1(10)
C34 C35 C36 C31 0.1(11)
C30 C31 C36 C35 -178.2(8)
C32 C31 C36 C35 -2.2(11)
C36B C31B C32B C33B 0.0
C30B C31B C32B C33B -178.4(7)
C31B C32B C33B C34B 0.0
C32B C33B C34B C35B 0.0
C33B C34B C35B C36B 0.0
C34B C35B C36B C31B 0.0
C32B C31B C36B C35B 0.0
C30B C31B C36B C35B 178.4(7)
N2 C1 N1 C2 -0.2(3)
Cr1 C1 N1 C2 -178.42(16)
N2 C1 N1 C4 -179.73(19)
Cr1 C1 N1 C4 2.0(3)
C3 C2 N1 C1 0.1(3)
C3 C2 N1 C4 179.6(2)
N3 C4 N1 C1 1.3(3)
C5 C4 N1 C1 -177.8(2)
N3 C4 N1 C2 -178.2(2)
C5 C4 N1 C2 2.7(4)
N1 C1 N2 C3 0.2(3)
Cr1 C1 N2 C3 177.4(2)
N1 C1 N2 C18 179.2(2)
Cr1 C1 N2 C18 -3.6(4)
C2 C3 N2 C1 -0.1(3)
C2 C3 N2 C18 -179.2(2)
C19B C18 N2 C1 -18.9(5)
C19 C18 N2 C1 31.2(4)
C19B C18 N2 C3 160.1(3)
C19 C18 N2 C3 -149.9(3)
N1 C4 N3 C6 176.76(19)
C5 C4 N3 C6 -4.2(4)
N1 C4 N3 Cr1 -3.8(3)
C5 C4 N3 Cr1 175.2(2)
C11 C6 N3 C4 -88.7(3)
C7 C6 N3 C4 90.6(3)
C11 C6 N3 Cr1 92.0(2)
C7 C6 N3 Cr1 -88.8(2)
C19B C20B N4 C22 -174.3(5)
C19B C20B N4 C21 -64.6(6)
C19B C20B N4 C20 -33.6(5)
C19B C20B N4 Cr1 70.7(5)
C19 C20 N4 C22 68.1(4)
C19 C20 N4 C21 178.0(3)
C19 C20 N4 C20B 22.8(5)
C19 C20 N4 Cr1 -65.0(4)
